data_4082106
loop_
_publ_author_name
'Trofymchuk, Oleksandra S.'
'Gutsulyak, Dmitry V.'
'Quintero, Celso'
'Parvez, Masood'
'Daniliuc, Constantin G.'
'Piers, Warren E.'
'Rojas, Rene S.'

_publ_section_title
;
 N-Arylcyano-\b-diketiminate Methallyl Nickel Complexes: Synthesis, Adduct
 Formation, and Reactivity toward Ethylene
;
_journal_issue 24
_journal_name_full Organometallics
_journal_page_first 7323
_journal_paper_doi 10.1021/om400847b
_journal_volume 32
_journal_year 2013
_chemical_formula_sum 'C23 H22 N4 Ni'
_chemical_formula_weight 413.16
_chemical_name_systematic
; 
 ? 
;
_space_group_IT_number 14
_symmetry_cell_setting monoclinic
_symmetry_space_group_name_Hall '-P 2yn'
_symmetry_space_group_name_H-M 'P 1 21/n 1'
_atom_sites_solution_hydrogens geom
_atom_sites_solution_primary direct
_atom_sites_solution_secondary difmap
_audit_creation_method SHELXL-97
_cell_angle_alpha 90.00
_cell_angle_beta 103.7610(10)
_cell_angle_gamma 90.00
_cell_formula_units_Z 4
_cell_length_a 7.95750(10)
_cell_length_b 17.5173(3)
_cell_length_c 15.3892(3)
_cell_measurement_reflns_used 4166
_cell_measurement_temperature 223(2)
_cell_measurement_theta_max 28.28
_cell_measurement_theta_min 4.08
_cell_volume 2083.59(6)
_computing_cell_refinement 'Collect (Nonius B.V., 1998)'
_computing_data_collection 'Collect (Nonius B.V., 1998)'
_computing_data_reduction 'Denzo-SMN (Otwinowski & Minor, 1997)'
_computing_molecular_graphics 'XP (BrukerAXS, 2000)'
_computing_publication_material 'SHELXL-97 (Sheldrick, 1997)'
_computing_structure_refinement 'SHELXL-97 (Sheldrick, 1997)'
_computing_structure_solution 'SHELXS-97 (Sheldrick, 1990)'
_diffrn_ambient_temperature 223(2)
_diffrn_measured_fraction_theta_full 0.981
_diffrn_measured_fraction_theta_max 0.981
_diffrn_measurement_device_type 'Nonius KappaCCD APEXII'
_diffrn_measurement_method '\w and \f scans'
_diffrn_radiation_monochromator 'Montel mirror'
_diffrn_radiation_source 'rotating anode Nonius FR591'
_diffrn_radiation_type MoK\a
_diffrn_radiation_wavelength 0.71073
_diffrn_reflns_av_R_equivalents 0.036
_diffrn_reflns_av_sigmaI/netI 0.0338
_diffrn_reflns_limit_h_max 9
_diffrn_reflns_limit_h_min -9
_diffrn_reflns_limit_k_max 20
_diffrn_reflns_limit_k_min -19
_diffrn_reflns_limit_l_max 18
_diffrn_reflns_limit_l_min -18
_diffrn_reflns_number 12404
_diffrn_reflns_theta_full 25.00
_diffrn_reflns_theta_max 25.00
_diffrn_reflns_theta_min 4.25
_exptl_absorpt_coefficient_mu 0.946
_exptl_absorpt_correction_T_max 0.9114
_exptl_absorpt_correction_T_min 0.8118
_exptl_absorpt_correction_type multi-scan
_exptl_absorpt_process_details 'Denzo (Otwinowski, Borek, Majewski & Minor, 2003)'
_exptl_crystal_colour yellow
_exptl_crystal_density_diffrn 1.317
_exptl_crystal_density_method 'not measured'
_exptl_crystal_description block
_exptl_crystal_F_000 864
_exptl_crystal_size_max 0.23
_exptl_crystal_size_mid 0.13
_exptl_crystal_size_min 0.10
_refine_diff_density_max 0.364
_refine_diff_density_min -0.300
_refine_diff_density_rms 0.044
_refine_ls_extinction_method none
_refine_ls_goodness_of_fit_ref 1.062
_refine_ls_hydrogen_treatment constr
_refine_ls_matrix_type full
_refine_ls_number_parameters 267
_refine_ls_number_reflns 3611
_refine_ls_number_restraints 0
_refine_ls_restrained_S_all 1.062
_refine_ls_R_factor_all 0.0536
_refine_ls_R_factor_gt 0.0430
_refine_ls_shift/su_max 0.001
_refine_ls_shift/su_mean 0.000
_refine_ls_structure_factor_coef Fsqd
_refine_ls_weighting_details 'calc w=1/[\s^2^(Fo^2^)+(0.0217P)^2^+2.1114P] where P=(Fo^2^+2Fc^2^)/3'
_refine_ls_weighting_scheme calc
_refine_ls_wR_factor_gt 0.0924
_refine_ls_wR_factor_ref 0.0999
_reflns_number_gt 3041
_reflns_number_total 3611
_reflns_threshold_expression >2sigma(I)
_cod_data_source_file om400847b_si_002.cif
_cod_data_source_block erk6776
_cod_original_sg_symbol_H-M P21/n
_cod_database_code 4082106

loop_
_symmetry_equiv_pos_as_xyz
'x, y, z'
'-x+1/2, y+1/2, -z+1/2'
'-x, -y, -z'
'x-1/2, -y-1/2, z-1/2'

loop_
_atom_site_label
_atom_site_type_symbol
_atom_site_fract_x
_atom_site_fract_y
_atom_site_fract_z
_atom_site_U_iso_or_equiv
_atom_site_adp_type
_atom_site_occupancy
_atom_site_symmetry_multiplicity
_atom_site_calc_flag
_atom_site_refinement_flags
_atom_site_disorder_assembly
_atom_site_disorder_group
Ni1 Ni 0.21971(7) 0.15542(3) 0.86223(4) 0.03936(18) Uani 0.8257(13) 1 d P A 1
C30 C 0.3987(5) 0.2250(3) 0.9373(3) 0.0669(8) Uani 0.8257(13) 1 d P A 1
H30A H 0.3558 0.2686 0.9657 0.080 Uiso 0.8257(13) 1 calc PR A 1
H30B H 0.5015 0.2007 0.9749 0.080 Uiso 0.8257(13) 1 calc PR A 1
C31 C 0.4221(5) 0.1646(2) 0.8056(3) 0.0669(8) Uani 0.8257(13) 1 d P A 1
H31A H 0.5272 0.1365 0.8343 0.080 Uiso 0.8257(13) 1 calc PR A 1
H31B H 0.3962 0.1638 0.7401 0.080 Uiso 0.8257(13) 1 calc PR A 1
C32 C 0.3926(13) 0.2315(3) 0.8448(7) 0.059(2) Uani 0.8257(13) 1 d P A 1
C33 C 0.3358(8) 0.3029(3) 0.7934(5) 0.118(2) Uani 0.8257(13) 1 d P A 1
H33A H 0.2664 0.3332 0.8245 0.177 Uiso 0.8257(13) 1 calc PR A 1
H33B H 0.2675 0.2900 0.7342 0.177 Uiso 0.8257(13) 1 calc PR A 1
H33C H 0.4366 0.3320 0.7881 0.177 Uiso 0.8257(13) 1 calc PR A 1
Ni1A Ni 0.1582(4) 0.17953(15) 0.83198(18) 0.03936(18) Uani 0.1743(13) 1 d P A 2
C30A C 0.269(2) 0.2806(12) 0.8782(14) 0.0669(8) Uani 0.1743(13) 1 d P A 2
H30C H 0.2058 0.3266 0.8528 0.080 Uiso 0.1743(13) 1 calc PR A 2
H30D H 0.3153 0.2841 0.9431 0.080 Uiso 0.1743(13) 1 calc PR A 2
C31A C 0.283(2) 0.2236(12) 0.7420(13) 0.0669(8) Uani 0.1743(13) 1 d P A 2
H31C H 0.3471 0.1872 0.7137 0.080 Uiso 0.1743(13) 1 calc PR A 2
H31D H 0.2197 0.2619 0.7004 0.080 Uiso 0.1743(13) 1 calc PR A 2
C32A C 0.374(8) 0.252(3) 0.833(4) 0.059(2) Uani 0.1743(13) 1 d P A 2
C33A C 0.529(4) 0.2115(14) 0.870(2) 0.118(2) Uani 0.1743(13) 1 d P A 2
H33D H 0.5104 0.1574 0.8585 0.177 Uiso 0.1743(13) 1 calc PR A 2
H33E H 0.5613 0.2201 0.9344 0.177 Uiso 0.1743(13) 1 calc PR A 2
H33F H 0.6202 0.2295 0.8436 0.177 Uiso 0.1743(13) 1 calc PR A 2
C5 C -0.1435(4) -0.00827(18) 0.7166(2) 0.0581(8) Uani 1 1 d . . .
H5A H -0.0624 -0.0485 0.7118 0.087 Uiso 1 1 calc R . .
H5B H -0.1822 0.0169 0.6592 0.087 Uiso 1 1 calc R . .
H5C H -0.2423 -0.0301 0.7344 0.087 Uiso 1 1 calc R . .
C3 C -0.0559(4) 0.04911(15) 0.78573(17) 0.0426(6) Uani 1 1 d . A .
N2 N 0.0859(3) 0.08534(13) 0.77622(14) 0.0434(5) Uani 1 1 d . . .
C2 C -0.1284(4) 0.06015(16) 0.85843(18) 0.0451(6) Uani 1 1 d . . .
H2 H -0.2312 0.0332 0.8571 0.054 Uiso 1 1 calc R A .
C1 C -0.0678(3) 0.10591(15) 0.93265(17) 0.0430(6) Uani 1 1 d . A .
N1 N 0.0689(3) 0.15147(13) 0.94116(14) 0.0448(5) Uani 1 1 d . . .
C4 C -0.1617(4) 0.10096(19) 1.00722(19) 0.0574(8) Uani 1 1 d . . .
H4A H -0.1954 0.1518 1.0216 0.086 Uiso 1 1 calc R A .
H4B H -0.0858 0.0785 1.0597 0.086 Uiso 1 1 calc R . .
H4C H -0.2641 0.0695 0.9881 0.086 Uiso 1 1 calc R . .
C11 C 0.1223(4) 0.19234(16) 1.02376(17) 0.0458(6) Uani 1 1 d . A .
C12 C 0.0647(4) 0.26666(16) 1.03174(17) 0.0463(7) Uani 1 1 d . . .
C13 C 0.1193(4) 0.30671(17) 1.11170(19) 0.0533(7) Uani 1 1 d . A .
H13 H 0.0797 0.3567 1.1164 0.064 Uiso 1 1 calc R . .
C14 C 0.2303(4) 0.2735(2) 1.1833(2) 0.0609(8) Uani 1 1 d . . .
H14 H 0.2662 0.3003 1.2374 0.073 Uiso 1 1 calc R A .
C15 C 0.2893(5) 0.2001(2) 1.1754(2) 0.0682(9) Uani 1 1 d . A .
H15 H 0.3664 0.1774 1.2244 0.082 Uiso 1 1 calc R . .
C16 C 0.2363(4) 0.15992(19) 1.0965(2) 0.0612(8) Uani 1 1 d . . .
H16 H 0.2780 0.1102 1.0921 0.073 Uiso 1 1 calc R A .
C21 C 0.1476(4) 0.06655(15) 0.69909(17) 0.0436(6) Uani 1 1 d . A .
C22 C 0.2771(4) 0.01228(16) 0.70424(17) 0.0462(7) Uani 1 1 d . . .
C23 C 0.3399(4) -0.00569(18) 0.6295(2) 0.0548(8) Uani 1 1 d . A .
H23 H 0.4271 -0.0427 0.6338 0.066 Uiso 1 1 calc R . .
C24 C 0.2744(4) 0.0307(2) 0.5497(2) 0.0625(9) Uani 1 1 d . . .
H24 H 0.3159 0.0186 0.4991 0.075 Uiso 1 1 calc R A .
C25 C 0.1479(5) 0.0849(2) 0.5444(2) 0.0690(9) Uani 1 1 d . A .
H25 H 0.1035 0.1102 0.4899 0.083 Uiso 1 1 calc R . .
C26 C 0.0852(4) 0.1028(2) 0.6180(2) 0.0604(8) Uani 1 1 d . . .
H26 H -0.0013 0.1402 0.6130 0.072 Uiso 1 1 calc R A .
C17 C -0.0473(5) 0.30334(17) 0.9562(2) 0.0585(8) Uani 1 1 d . A .
N17 N -0.1322(5) 0.33550(17) 0.89789(19) 0.0875(11) Uani 1 1 d . . .
C27 C 0.3507(4) -0.0242(2) 0.7884(2) 0.0629(8) Uani 1 1 d . A .
N27 N 0.4132(4) -0.0531(2) 0.8550(2) 0.0966(12) Uani 1 1 d . . .

loop_
_atom_site_aniso_label
_atom_site_aniso_U_11
_atom_site_aniso_U_22
_atom_site_aniso_U_33
_atom_site_aniso_U_23
_atom_site_aniso_U_13
_atom_site_aniso_U_12
Ni1 0.0362(3) 0.0407(3) 0.0429(3) -0.0077(2) 0.0128(2) -0.0010(2)
C30 0.0503(16) 0.079(2) 0.0802(19) -0.0331(16) 0.0322(14) -0.0239(14)
C31 0.0503(16) 0.079(2) 0.0802(19) -0.0331(16) 0.0322(14) -0.0239(14)
C32 0.051(3) 0.043(4) 0.093(4) -0.018(4) 0.036(3) -0.015(4)
C33 0.117(5) 0.056(3) 0.199(7) 0.027(4) 0.072(5) -0.009(3)
Ni1A 0.0362(3) 0.0407(3) 0.0429(3) -0.0077(2) 0.0128(2) -0.0010(2)
C30A 0.0503(16) 0.079(2) 0.0802(19) -0.0331(16) 0.0322(14) -0.0239(14)
C31A 0.0503(16) 0.079(2) 0.0802(19) -0.0331(16) 0.0322(14) -0.0239(14)
C32A 0.051(3) 0.043(4) 0.093(4) -0.018(4) 0.036(3) -0.015(4)
C33A 0.117(5) 0.056(3) 0.199(7) 0.027(4) 0.072(5) -0.009(3)
C5 0.0536(19) 0.0595(19) 0.0603(18) -0.0136(15) 0.0116(15) -0.0132(16)
C3 0.0401(15) 0.0396(14) 0.0471(15) -0.0020(11) 0.0082(12) -0.0006(12)
N2 0.0441(13) 0.0431(12) 0.0454(12) -0.0093(10) 0.0151(10) -0.0006(11)
C2 0.0388(15) 0.0457(15) 0.0518(15) 0.0021(12) 0.0126(12) -0.0014(13)
C1 0.0408(15) 0.0426(15) 0.0478(15) 0.0040(12) 0.0148(12) 0.0051(13)
N1 0.0467(13) 0.0454(13) 0.0467(12) -0.0067(10) 0.0195(10) -0.0018(11)
C4 0.0548(19) 0.067(2) 0.0551(17) 0.0045(15) 0.0222(14) -0.0021(16)
C11 0.0475(16) 0.0490(16) 0.0438(14) -0.0065(12) 0.0167(12) -0.0004(13)
C12 0.0576(18) 0.0450(15) 0.0416(14) -0.0011(12) 0.0226(13) 0.0004(14)
C13 0.066(2) 0.0487(17) 0.0526(17) -0.0104(13) 0.0283(15) -0.0020(15)
C14 0.061(2) 0.075(2) 0.0478(17) -0.0180(16) 0.0159(15) -0.0098(18)
C15 0.067(2) 0.081(2) 0.0503(18) -0.0024(17) 0.0003(15) 0.005(2)
C16 0.0575(19) 0.0574(19) 0.0638(19) -0.0061(15) 0.0046(15) 0.0141(16)
C21 0.0438(15) 0.0444(15) 0.0437(14) -0.0106(12) 0.0129(12) -0.0046(13)
C22 0.0451(16) 0.0498(16) 0.0435(15) -0.0083(12) 0.0104(12) -0.0022(13)
C23 0.0530(18) 0.0538(18) 0.0615(19) -0.0171(14) 0.0213(15) -0.0029(15)
C24 0.067(2) 0.079(2) 0.0474(17) -0.0151(16) 0.0238(15) -0.0125(19)
C25 0.068(2) 0.094(3) 0.0470(17) 0.0067(17) 0.0170(16) 0.003(2)
C26 0.060(2) 0.067(2) 0.0564(18) 0.0075(15) 0.0201(15) 0.0131(17)
C17 0.089(2) 0.0451(16) 0.0462(16) -0.0026(14) 0.0245(16) 0.0079(17)
N17 0.139(3) 0.0642(19) 0.0537(17) 0.0071(14) 0.0125(18) 0.028(2)
C27 0.0484(19) 0.077(2) 0.066(2) 0.0042(18) 0.0198(16) 0.0147(17)
N27 0.075(2) 0.138(3) 0.082(2) 0.029(2) 0.0277(18) 0.044(2)

loop_
_atom_type_symbol
_atom_type_description
_atom_type_scat_dispersion_real
_atom_type_scat_dispersion_imag
_atom_type_scat_source
C C 0.0033 0.0016 'International Tables Vol C Tables 4.2.6.8 and 6.1.1.4'
H H 0.0000 0.0000 'International Tables Vol C Tables 4.2.6.8 and 6.1.1.4'
N N 0.0061 0.0033 'International Tables Vol C Tables 4.2.6.8 and 6.1.1.4'
Ni Ni 0.3393 1.1124 'International Tables Vol C Tables 4.2.6.8 and 6.1.1.4'

loop_
_geom_angle_atom_site_label_1
_geom_angle_atom_site_label_2
_geom_angle_atom_site_label_3
_geom_angle
N1 Ni1 N2 94.94(10)
N1 Ni1 C32 132.5(3)
N2 Ni1 C32 128.6(3)
N1 Ni1 C31 166.36(14)
N2 Ni1 C31 97.00(13)
C32 Ni1 C31 39.9(3)
N1 Ni1 C30 97.06(13)
N2 Ni1 C30 167.70(13)
C32 Ni1 C30 41.6(3)
C31 Ni1 C30 70.77(15)
C32 C30 Ni1 67.8(4)
C32 C30 H30A 116.9
Ni1 C30 H30A 116.9
C32 C30 H30B 116.9
Ni1 C30 H30B 116.9
H30A C30 H30B 113.9
C32 C31 Ni1 68.8(4)
C32 C31 H31A 116.8
Ni1 C31 H31A 116.8
C32 C31 H31B 116.8
Ni1 C31 H31B 116.8
H31A C31 H31B 113.8
C31 C32 C30 114.0(5)
C31 C32 C33 123.3(8)
C30 C32 C33 122.2(6)
C31 C32 Ni1 71.3(4)
C30 C32 Ni1 70.6(4)
C33 C32 Ni1 120.3(6)
N2 Ni1A C30A 169.4(5)
N2 Ni1A N1 92.05(14)
C30A Ni1A N1 97.4(5)
N2 Ni1A C31A 99.6(5)
C30A Ni1A C31A 70.5(7)
N1 Ni1A C31A 167.2(5)
N2 Ni1A C32A 132.9(15)
C30A Ni1A C32A 36.6(15)
N1 Ni1A C32A 125.3(17)
C31A Ni1A C32A 42.0(18)
C32A C30A Ni1A 76(3)
C32A C30A H30C 115.9
Ni1A C30A H30C 115.9
C32A C30A H30D 115.9
Ni1A C30A H30D 115.9
H30C C30A H30D 112.9
C32A C31A Ni1A 72(2)
C32A C31A H31C 116.4
Ni1A C31A H31C 116.4
C32A C31A H31D 116.4
Ni1A C31A H31D 116.4
H31C C31A H31D 113.3
C30A C32A C33A 125(5)
C30A C32A C31A 114(4)
C33A C32A C31A 113(4)
C30A C32A Ni1A 68(3)
C33A C32A Ni1A 109(3)
C31A C32A Ni1A 66(2)
C32A C33A H33D 109.5
C32A C33A H33E 109.5
H33D C33A H33E 109.5
C32A C33A H33F 109.5
H33D C33A H33F 109.5
H33E C33A H33F 109.5
C3 C5 H5A 109.5
C3 C5 H5B 109.5
H5A C5 H5B 109.5
C3 C5 H5C 109.5
H5A C5 H5C 109.5
H5B C5 H5C 109.5
N2 C3 C2 123.2(2)
N2 C3 C5 120.1(2)
C2 C3 C5 116.7(3)
C3 N2 C21 116.7(2)
C3 N2 Ni1A 122.78(19)
C21 N2 Ni1A 116.90(19)
C3 N2 Ni1 124.83(17)
C21 N2 Ni1 118.34(18)
Ni1A N2 Ni1 21.89(9)
C1 C2 C3 128.0(3)
C1 C2 H2 116.0
C3 C2 H2 116.0
N1 C1 C2 123.0(2)
N1 C1 C4 120.0(2)
C2 C1 C4 117.1(3)
C1 N1 C11 116.8(2)
C1 N1 Ni1 125.78(18)
C11 N1 Ni1 116.73(18)
C1 N1 Ni1A 120.12(19)
C11 N1 Ni1A 121.60(19)
Ni1 N1 Ni1A 20.89(8)
C1 C4 H4A 109.5
C1 C4 H4B 109.5
H4A C4 H4B 109.5
C1 C4 H4C 109.5
H4A C4 H4C 109.5
H4B C4 H4C 109.5
C16 C11 C12 118.5(3)
C16 C11 N1 120.8(3)
C12 C11 N1 120.7(2)
C13 C12 C11 120.5(3)
C13 C12 C17 119.5(3)
C11 C12 C17 120.0(2)
C14 C13 C12 120.2(3)
C14 C13 H13 119.9
C12 C13 H13 119.9
C13 C14 C15 119.5(3)
C13 C14 H14 120.2
C15 C14 H14 120.2
C16 C15 C14 120.8(3)
C16 C15 H15 119.6
C14 C15 H15 119.6
C15 C16 C11 120.4(3)
C15 C16 H16 119.8
C11 C16 H16 119.8
C26 C21 C22 117.9(3)
C26 C21 N2 121.6(3)
C22 C21 N2 120.5(2)
C21 C22 C23 120.9(3)
C21 C22 C27 119.5(2)
C23 C22 C27 119.5(3)
C24 C23 C22 119.9(3)
C24 C23 H23 120.0
C22 C23 H23 120.0
C23 C24 C25 119.5(3)
C23 C24 H24 120.3
C25 C24 H24 120.3
C24 C25 C26 120.8(3)
C24 C25 H25 119.6
C26 C25 H25 119.6
C25 C26 C21 121.0(3)
C25 C26 H26 119.5
C21 C26 H26 119.5
N17 C17 C12 176.8(4)
N27 C27 C22 178.4(4)

loop_
_geom_bond_atom_site_label_1
_geom_bond_atom_site_label_2
_geom_bond_distance
Ni1 N1 1.901(2)
Ni1 N2 1.929(2)
Ni1 C32 1.980(9)
Ni1 C31 2.011(4)
Ni1 C30 2.017(4)
C30 C32 1.418(12)
C30 H30A 0.9800
C30 H30B 0.9800
C31 C32 1.363(9)
C31 H31A 0.9800
C31 H31B 0.9800
C32 C33 1.490(9)
C33 H33A 0.9700
C33 H33B 0.9700
C33 H33C 0.9700
Ni1A N2 1.885(3)
Ni1A C30A 2.031(18)
Ni1A N1 2.034(3)
Ni1A C31A 2.039(19)
Ni1A C32A 2.13(6)
C30A C32A 1.31(6)
C30A H30C 0.9800
C30A H30D 0.9800
C31A C32A 1.50(7)
C31A H31C 0.9800
C31A H31D 0.9800
C32A C33A 1.42(6)
C33A H33D 0.9700
C33A H33E 0.9700
C33A H33F 0.9700
C5 C3 1.508(4)
C5 H5A 0.9700
C5 H5B 0.9700
C5 H5C 0.9700
C3 N2 1.332(3)
C3 C2 1.389(4)
N2 C21 1.427(3)
C2 C1 1.385(4)
C2 H2 0.9400
C1 N1 1.331(3)
C1 C4 1.513(4)
N1 C11 1.433(3)
C4 H4A 0.9700
C4 H4B 0.9700
C4 H4C 0.9700
C11 C16 1.384(4)
C11 C12 1.395(4)
C12 C13 1.393(4)
C12 C17 1.437(4)
C13 C14 1.367(4)
C13 H13 0.9400
C14 C15 1.383(5)
C14 H14 0.9400
C15 C16 1.380(4)
C15 H15 0.9400
C16 H16 0.9400
C21 C26 1.383(4)
C21 C22 1.390(4)
C22 C23 1.395(4)
C22 C27 1.439(4)
C23 C24 1.372(4)
C23 H23 0.9400
C24 C25 1.372(5)
C24 H24 0.9400
C25 C26 1.378(4)
C25 H25 0.9400
C26 H26 0.9400
C17 N17 1.136(4)
C27 N27 1.145(4)

loop_
_geom_torsion_atom_site_label_1
_geom_torsion_atom_site_label_2
_geom_torsion_atom_site_label_3
_geom_torsion_atom_site_label_4
_geom_torsion
N1 Ni1 C30 C32 -152.5(3)
N2 Ni1 C30 C32 40.4(9)
C31 Ni1 C30 C32 33.8(4)
N1 Ni1 C31 C32 -62.9(8)
N2 Ni1 C31 C32 146.3(5)
C30 Ni1 C31 C32 -35.1(5)
Ni1 C31 C32 C30 57.7(6)
Ni1 C31 C32 C33 -114.4(9)
Ni1 C30 C32 C31 -58.1(6)
Ni1 C30 C32 C33 114.2(9)
N1 Ni1 C32 C31 163.4(3)
N2 Ni1 C32 C31 -44.8(5)
C30 Ni1 C32 C31 125.0(6)
N1 Ni1 C32 C30 38.4(5)
N2 Ni1 C32 C30 -169.8(2)
C31 Ni1 C32 C30 -125.0(6)
N1 Ni1 C32 C33 -78.3(8)
N2 Ni1 C32 C33 73.4(7)
C31 Ni1 C32 C33 118.3(10)
C30 Ni1 C32 C33 -116.7(8)
N2 Ni1A C30A C32A -10(5)
N1 Ni1A C30A C32A 143(3)
C31A Ni1A C30A C32A -32(3)
N2 Ni1A C31A C32A -148(2)
C30A Ni1A C31A C32A 28(2)
N1 Ni1A C31A C32A 8(4)
Ni1A C30A C32A C33A -98(4)
Ni1A C30A C32A C31A 48(3)
Ni1A C31A C32A C30A -49(3)
Ni1A C31A C32A C33A 101(4)
N2 Ni1A C32A C30A 177.5(14)
N1 Ni1A C32A C30A -47(3)
C31A Ni1A C32A C30A 131(4)
N2 Ni1A C32A C33A -61(5)
C30A Ni1A C32A C33A 121(5)
N1 Ni1A C32A C33A 75(4)
C31A Ni1A C32A C33A -108(4)
N2 Ni1A C32A C31A 46(3)
C30A Ni1A C32A C31A -131(4)
N1 Ni1A C32A C31A -177.8(11)
C2 C3 N2 C21 178.4(3)
C5 C3 N2 C21 -0.3(4)
C2 C3 N2 Ni1A -23.7(4)
C5 C3 N2 Ni1A 157.6(2)
C2 C3 N2 Ni1 2.6(4)
C5 C3 N2 Ni1 -176.1(2)
C30A Ni1A N2 C3 -173(4)
N1 Ni1A N2 C3 34.0(3)
C31A Ni1A N2 C3 -151.2(7)
C32A Ni1A N2 C3 179(2)
C30A Ni1A N2 C21 -15(4)
N1 Ni1A N2 C21 -168.1(2)
C31A Ni1A N2 C21 6.6(7)
C32A Ni1A N2 C21 -23(2)
C30A Ni1A N2 Ni1 85(4)
N1 Ni1A N2 Ni1 -68.7(2)
C31A Ni1A N2 Ni1 106.1(7)
C32A Ni1A N2 Ni1 77(2)
N1 Ni1 N2 C3 -3.5(2)
C32 Ni1 N2 C3 -162.9(3)
C31 Ni1 N2 C3 169.9(3)
C30 Ni1 N2 C3 163.7(7)
N1 Ni1 N2 C21 -179.2(2)
C32 Ni1 N2 C21 21.3(4)
C31 Ni1 N2 C21 -5.8(2)
C30 Ni1 N2 C21 -12.0(8)
N1 Ni1 N2 Ni1A 88.7(2)
C32 Ni1 N2 Ni1A -70.8(3)
C31 Ni1 N2 Ni1A -97.9(2)
C30 Ni1 N2 Ni1A -104.1(8)
N2 C3 C2 C1 -2.6(5)
C5 C3 C2 C1 176.1(3)
C3 C2 C1 N1 4.9(5)
C3 C2 C1 C4 -173.5(3)
C2 C1 N1 C11 -176.7(3)
C4 C1 N1 C11 1.7(4)
C2 C1 N1 Ni1 -6.9(4)
C4 C1 N1 Ni1 171.5(2)
C2 C1 N1 Ni1A 17.2(4)
C4 C1 N1 Ni1A -164.5(2)
N2 Ni1 N1 C1 5.6(2)
C32 Ni1 N1 C1 163.7(4)
C31 Ni1 N1 C1 -145.4(6)
C30 Ni1 N1 C1 -171.7(3)
N2 Ni1 N1 C11 175.4(2)
C32 Ni1 N1 C11 -26.5(4)
C31 Ni1 N1 C11 24.4(7)
C30 Ni1 N1 C11 -1.9(2)
N2 Ni1 N1 Ni1A -75.6(2)
C32 Ni1 N1 Ni1A 82.6(4)
C31 Ni1 N1 Ni1A 133.4(7)
C30 Ni1 N1 Ni1A 107.1(2)
N2 Ni1A N1 C1 -30.9(3)
C30A Ni1A N1 C1 153.8(7)
C31A Ni1A N1 C1 173(3)
C32A Ni1A N1 C1 179.7(17)
N2 Ni1A N1 C11 163.6(2)
C30A Ni1A N1 C11 -11.6(7)
C31A Ni1A N1 C11 8(3)
C32A Ni1A N1 C11 14.3(17)
N2 Ni1A N1 Ni1 81.1(2)
C30A Ni1A N1 Ni1 -94.1(7)
C31A Ni1A N1 Ni1 -75(3)
C32A Ni1A N1 Ni1 -68.2(17)
C1 N1 C11 C16 87.5(3)
Ni1 N1 C11 C16 -83.2(3)
Ni1A N1 C11 C16 -106.6(3)
C1 N1 C11 C12 -94.5(3)
Ni1 N1 C11 C12 94.7(3)
Ni1A N1 C11 C12 71.4(3)
C16 C11 C12 C13 -0.8(4)
N1 C11 C12 C13 -178.9(3)
C16 C11 C12 C17 177.1(3)
N1 C11 C12 C17 -0.9(4)
C11 C12 C13 C14 0.0(4)
C17 C12 C13 C14 -177.9(3)
C12 C13 C14 C15 0.7(5)
C13 C14 C15 C16 -0.6(5)
C14 C15 C16 C11 -0.3(5)
C12 C11 C16 C15 1.0(5)
N1 C11 C16 C15 179.0(3)
C3 N2 C21 C26 86.3(3)
Ni1A N2 C21 C26 -72.9(3)
Ni1 N2 C21 C26 -97.6(3)
C3 N2 C21 C22 -95.6(3)
Ni1A N2 C21 C22 105.2(3)
Ni1 N2 C21 C22 80.5(3)
C26 C21 C22 C23 -0.9(4)
N2 C21 C22 C23 -179.1(3)
C26 C21 C22 C27 177.2(3)
N2 C21 C22 C27 -0.9(4)
C21 C22 C23 C24 0.3(4)
C27 C22 C23 C24 -177.8(3)
C22 C23 C24 C25 0.4(5)
C23 C24 C25 C26 -0.4(5)
C24 C25 C26 C21 -0.2(5)
C22 C21 C26 C25 0.8(5)
N2 C21 C26 C25 179.0(3)
C13 C12 C17 N17 32(7)
C11 C12 C17 N17 -146(6)
C21 C22 C27 N27 -139(15)
C23 C22 C27 N27 39(15)
